data_1531785
loop_
_publ_author_name
'Mattes, R.'
'Mueller, G.'
'Becher, H.J.'

_publ_section_title
;
 Schwingungsspektren und Struktur von Dioxotrifluoromolybdaten und
 -wolframaten
;
_journal_name_full 'Zeitschrift fuer Anorganische und Allgemeine Chemie'
_journal_page_first 177
_journal_page_last 187
_journal_volume 389
_journal_year 1972
_chemical_formula_sum 'Cs F3 Mo O2'
_chemical_name_systematic 'Cs Mo O2 F3'
_space_group_IT_number 74
_symmetry_space_group_name_Hall '-I 2b 2'
_symmetry_space_group_name_H-M 'I m m a'
_cell_angle_alpha 90
_cell_angle_beta 90
_cell_angle_gamma 90
_cell_formula_units_Z 4
_cell_length_a 5.492
_cell_length_b 6.457
_cell_length_c 14.124
_cell_volume 500.863
_citation_journal_id_ASTM ZAACAB
_cod_data_source_file Mattes_ZAACAB_1972_1973.cif
_cod_data_source_block Cs1F3Mo1O2
_cod_original_cell_volume 500.8631
_cod_original_formula_sum 'Cs1 F3 Mo1 O2'
_cod_database_code 1531785

loop_
_symmetry_equiv_pos_as_xyz
x,y,z
-x,-y+1/2,z
x,-y,-z
-x,y+1/2,-z
-x,-y,-z
x,y-1/2,-z
-x,y,z
x,-y-1/2,z
x+1/2,y+1/2,z+1/2
-x+1/2,-y+1,z+1/2
x+1/2,-y+1/2,-z+1/2
-x+1/2,y+1,-z+1/2
-x+1/2,-y+1/2,-z+1/2
x+1/2,y,-z+1/2
-x+1/2,y+1/2,z+1/2
x+1/2,-y,z+1/2

loop_
_atom_site_label
_atom_site_type_symbol
_atom_site_fract_x
_atom_site_fract_y
_atom_site_fract_z
_atom_site_occupancy
_atom_site_U_iso_or_equiv
F1 F-1 0.25 0.25 0.25 1 0.0
O1 O-2 0.241 0.25 0.063 1 0.0
Mo1 Mo+6 0 0.25 0.1364 1 0.0
F2 F-1 0 0.537 0.161 1 0.0
Cs1 Cs+1 0 0.25 0.6308 1 0.0
